data_4337074
loop_
_publ_author_name
'Gao, Junkuo'
'Ye, Kaiqi'
'Yang, Ling'
'Xiong, Wei-Wei'
'Ye, Ling'
'Wang, Yue'
'Zhang, Qichun'

_publ_section_title
;
 Growing Crystalline Zinc-1,3,5-benzenetricarboxylate Metal-Organic
 Frameworks in Different Surfactants.
;
_journal_issue 2
_journal_name_full 'Inorganic chemistry'
_journal_page_first 691
_journal_page_last 693
_journal_paper_doi 10.1021/ic402692p
_journal_volume 53
_journal_year 2014
_chemical_formula_sum 'C19 H14 N2 O6 Zn'
_chemical_formula_weight 431.69
_chemical_name_systematic
; 
 ? 
;
_space_group_IT_number 61
_symmetry_cell_setting orthorhombic
_symmetry_space_group_name_Hall '-P 2ac 2ab'
_symmetry_space_group_name_H-M 'P b c a'
_atom_sites_solution_hydrogens geom
_atom_sites_solution_primary direct
_atom_sites_solution_secondary difmap
_audit_creation_method SHELXL-97
_cell_angle_alpha 90.00
_cell_angle_beta 90.00
_cell_angle_gamma 90.00
_cell_formula_units_Z 8
_cell_length_a 14.489(3)
_cell_length_b 15.730(3)
_cell_length_c 16.672(3)
_cell_measurement_temperature 293(2)
_cell_volume 3799.7(13)
_computing_cell_refinement 'Bruker SAINT'
_computing_data_collection 'Bruker APEX2'
_computing_data_reduction 'Bruker SAINT'
_computing_molecular_graphics 'Bruker SHELXTL'
_computing_publication_material 'Bruker SHELXTL'
_computing_structure_refinement 'SHELXL-97 (Sheldrick, 2008)'
_computing_structure_solution 'SHELXS-97 (Sheldrick, 2008)'
_diffrn_ambient_temperature 293(2)
_diffrn_measured_fraction_theta_full 0.995
_diffrn_measured_fraction_theta_max 0.928
_diffrn_measurement_device_type 'Bruker APEX-II CCD'
_diffrn_measurement_method '\f and \w scans'
_diffrn_radiation_monochromator graphite
_diffrn_radiation_source 'fine-focus sealed tube'
_diffrn_radiation_type MoK\a
_diffrn_radiation_wavelength 0.71073
_diffrn_reflns_av_R_equivalents 0.0400
_diffrn_reflns_av_sigmaI/netI 0.0235
_diffrn_reflns_limit_h_max 17
_diffrn_reflns_limit_h_min -17
_diffrn_reflns_limit_k_max 20
_diffrn_reflns_limit_k_min -20
_diffrn_reflns_limit_l_max 21
_diffrn_reflns_limit_l_min -21
_diffrn_reflns_number 31381
_diffrn_reflns_theta_full 25.00
_diffrn_reflns_theta_max 27.43
_diffrn_reflns_theta_min 2.81
_exptl_absorpt_coefficient_mu 1.331
_exptl_absorpt_correction_type none
_exptl_crystal_colour colorless
_exptl_crystal_density_diffrn 1.509
_exptl_crystal_density_method 'not measured'
_exptl_crystal_description block
_exptl_crystal_F_000 1760
_exptl_crystal_size_max 0.15
_exptl_crystal_size_mid 0.13
_exptl_crystal_size_min 0.11
_refine_diff_density_max 0.791
_refine_diff_density_min -0.602
_refine_diff_density_rms 0.078
_refine_ls_extinction_method none
_refine_ls_goodness_of_fit_ref 1.261
_refine_ls_hydrogen_treatment mixed
_refine_ls_matrix_type full
_refine_ls_number_parameters 253
_refine_ls_number_reflns 4029
_refine_ls_number_restraints 3
_refine_ls_restrained_S_all 1.278
_refine_ls_R_factor_all 0.0461
_refine_ls_R_factor_gt 0.0368
_refine_ls_shift/su_max 0.001
_refine_ls_shift/su_mean 0.000
_refine_ls_structure_factor_coef Fsqd
_refine_ls_weighting_details 'calc w=1/[\s^2^(Fo^2^)+(0.0396P)^2^+1.3537P] where P=(Fo^2^+2Fc^2^)/3'
_refine_ls_weighting_scheme calc
_refine_ls_wR_factor_gt 0.0887
_refine_ls_wR_factor_ref 0.0927
_reflns_number_gt 3356
_reflns_number_total 4029
_reflns_threshold_expression >2sigma(I)
_cod_data_source_file ic402692p_si_007.cif
_cod_data_source_block y1
_cod_depositor_comments
;
The following automatic conversions were performed:

'_symmetry_cell_setting' value 'Orthorhombic' changed to
'orthorhombic' according to
/usr/data/users/saulius/automatic-downloads/current/ACS/lib/dictionaries/cif_core.dic
dictionary named 'cif_core.dic' version 2.4.2 from 2011-04-26.

Automatic conversion script
Id: cif_fix_values 2281 2013-09-26 08:29:07Z andrius 
;
_cod_original_sg_symbol_H-M Pbca
_cod_database_code 4337074

loop_
_symmetry_equiv_pos_as_xyz
'x, y, z'
'-x+1/2, -y, z+1/2'
'-x, y+1/2, -z+1/2'
'x+1/2, -y+1/2, -z'
'-x, -y, -z'
'x-1/2, y, -z-1/2'
'x, -y-1/2, z-1/2'
'-x-1/2, y-1/2, z'

loop_
_atom_site_label
_atom_site_type_symbol
_atom_site_fract_x
_atom_site_fract_y
_atom_site_fract_z
_atom_site_U_iso_or_equiv
_atom_site_adp_type
_atom_site_occupancy
_atom_site_symmetry_multiplicity
_atom_site_calc_flag
_atom_site_refinement_flags
Zn Zn 0.862446(19) 0.155870(16) 0.381219(15) 0.02692(10) Uani 1 1 d .
O1 O 0.77367(12) 0.24033(10) 0.43462(10) 0.0348(4) Uani 1 1 d .
O2 O 0.91455(12) 0.31007(10) 0.42882(10) 0.0362(4) Uani 1 1 d .
O3 O 0.97853(12) 0.12713(11) 0.44266(10) 0.0352(4) Uani 1 1 d .
O5 O 0.82828(17) 0.64370(13) 0.62741(13) 0.0572(6) Uani 1 1 d .
O6 O 0.93610(13) 0.59408(12) 0.53782(13) 0.0530(6) Uani 1 1 d .
H6A H 0.9698 0.6289 0.5597 0.079 Uiso 1 1 calc R
C1 C 0.77770(15) 0.37790(12) 0.49233(12) 0.0268(5) Uani 1 1 d D
C2 C 0.67799(16) 0.37457(14) 0.51544(13) 0.0263(5) Uani 1 1 d .
H2A H 0.6444 0.3264 0.5017 0.032 Uiso 1 1 calc R
C3 C 0.63099(13) 0.44148(14) 0.55771(13) 0.0288(5) Uani 1 1 d D
C4 C 0.69090(16) 0.51200(14) 0.57662(13) 0.0298(5) Uani 1 1 d .
H4A H 0.6654 0.5576 0.6044 0.036 Uiso 1 1 calc R
C5 C 0.79066(15) 0.51726(12) 0.55493(13) 0.0292(5) Uani 1 1 d D
C6 C 0.83284(17) 0.44989(14) 0.51236(13) 0.0285(5) Uani 1 1 d .
H6B H 0.8948 0.4525 0.4979 0.034 Uiso 1 1 calc R
C7 C 0.82570(15) 0.30657(12) 0.44925(12) 0.0273(5) Uani 1 1 d D
C9 C 0.85108(15) 0.59100(13) 0.57795(15) 0.0343(5) Uani 1 1 d D
N1 N 0.91240(15) 0.20506(12) 0.27366(11) 0.0329(4) Uani 1 1 d .
C10 C 1.00328(19) 0.23902(16) 0.27014(15) 0.0378(6) Uani 1 1 d .
H10A H 1.0416 0.2325 0.3145 0.045 Uiso 1 1 calc R
C11 C 1.0374(2) 0.28170(17) 0.20317(17) 0.0501(7) Uani 1 1 d .
H11A H 1.0973 0.3028 0.2014 0.060 Uiso 1 1 calc R
C12 C 0.9756(3) 0.29125(19) 0.13791(17) 0.0574(9) Uani 1 1 d .
H12A H 0.9949 0.3200 0.0921 0.069 Uiso 1 1 calc R
C13 C 0.8822(3) 0.25663(19) 0.14136(16) 0.0520(8) Uani 1 1 d .
H13A H 0.8424 0.2632 0.0981 0.062 Uiso 1 1 calc R
C14 C 0.8533(2) 0.21390(16) 0.20956(15) 0.0415(6) Uani 1 1 d .
H14A H 0.7941 0.1913 0.2120 0.050 Uiso 1 1 calc R
N2 N 0.75436(14) 0.07251(12) 0.34774(11) 0.0320(4) Uani 1 1 d .
C15 C 0.7742(2) -0.00159(16) 0.31107(15) 0.0408(6) Uani 1 1 d .
H15A H 0.8352 -0.0183 0.3038 0.049 Uiso 1 1 calc R
C16 C 0.7000(2) -0.05440(16) 0.28340(16) 0.0499(7) Uani 1 1 d .
H16A H 0.7142 -0.1054 0.2580 0.060 Uiso 1 1 calc R
C17 C 0.6031(2) -0.03131(18) 0.29357(17) 0.0503(8) Uani 1 1 d .
H17A H 0.5564 -0.0666 0.2746 0.060 Uiso 1 1 calc R
C18 C 0.5824(2) 0.04399(18) 0.33192(17) 0.0469(7) Uani 1 1 d .
H18A H 0.5218 0.0614 0.3403 0.056 Uiso 1 1 calc R
C19 C 0.65915(18) 0.09392(16) 0.35804(16) 0.0366(6) Uani 1 1 d .
H19A H 0.6460 0.1448 0.3840 0.044 Uiso 1 1 calc R
C8 C 0.53131(13) 0.43658(15) 0.58364(13) 0.0314(5) Uani 1 1 d D
O4 O 0.49446(14) 0.48941(13) 0.63102(12) 0.0506(5) Uani 1 1 d .

loop_
_atom_site_aniso_label
_atom_site_aniso_U_11
_atom_site_aniso_U_22
_atom_site_aniso_U_33
_atom_site_aniso_U_23
_atom_site_aniso_U_13
_atom_site_aniso_U_12
Zn 0.02625(17) 0.02404(15) 0.03048(15) -0.00418(9) -0.00150(10) 0.00085(10)
O1 0.0313(10) 0.0251(8) 0.0480(9) -0.0122(7) 0.0036(8) -0.0036(7)
O2 0.0304(10) 0.0273(8) 0.0508(10) -0.0130(7) 0.0059(8) -0.0027(7)
O3 0.0328(10) 0.0328(9) 0.0401(9) -0.0070(7) -0.0073(7) 0.0092(7)
O5 0.0546(13) 0.0450(12) 0.0720(14) -0.0347(10) 0.0210(11) -0.0161(10)
O6 0.0355(11) 0.0451(11) 0.0784(14) -0.0325(10) 0.0143(10) -0.0160(9)
C1 0.0295(13) 0.0216(10) 0.0291(10) -0.0029(8) -0.0010(9) -0.0007(9)
C2 0.0271(13) 0.0217(10) 0.0301(11) -0.0033(8) -0.0015(9) -0.0018(9)
C3 0.0311(13) 0.0261(11) 0.0290(11) -0.0021(8) -0.0002(9) -0.0020(9)
C4 0.0289(13) 0.0251(11) 0.0354(11) -0.0088(9) 0.0029(10) -0.0010(9)
C5 0.0284(13) 0.0252(11) 0.0341(11) -0.0055(8) 0.0000(10) -0.0009(9)
C6 0.0266(12) 0.0252(11) 0.0338(11) -0.0032(9) 0.0026(9) -0.0019(9)
C7 0.0298(13) 0.0225(10) 0.0295(11) -0.0025(8) -0.0029(9) -0.0002(9)
C9 0.0293(14) 0.0280(12) 0.0455(14) -0.0085(10) 0.0016(11) -0.0022(10)
N1 0.0411(13) 0.0264(10) 0.0310(10) -0.0042(7) -0.0008(9) 0.0002(9)
C10 0.0414(16) 0.0327(12) 0.0394(13) -0.0031(10) 0.0027(11) -0.0004(11)
C11 0.0540(19) 0.0371(15) 0.0593(17) 0.0001(12) 0.0207(15) -0.0034(13)
C12 0.092(3) 0.0389(16) 0.0411(15) 0.0076(11) 0.0218(16) 0.0127(16)
C13 0.079(2) 0.0440(16) 0.0327(13) -0.0011(11) -0.0036(14) 0.0158(15)
C14 0.0512(18) 0.0357(13) 0.0374(13) -0.0052(10) -0.0066(12) 0.0009(12)
N2 0.0379(12) 0.0252(9) 0.0328(10) -0.0023(7) -0.0057(9) -0.0030(9)
C15 0.0481(17) 0.0308(12) 0.0436(13) -0.0066(10) -0.0036(12) -0.0003(11)
C16 0.074(2) 0.0276(13) 0.0480(15) -0.0083(11) -0.0152(15) -0.0079(14)
C17 0.062(2) 0.0366(14) 0.0526(16) 0.0051(12) -0.0244(14) -0.0206(14)
C18 0.0373(16) 0.0418(15) 0.0615(17) 0.0048(13) -0.0119(13) -0.0075(12)
C19 0.0359(15) 0.0286(12) 0.0452(13) -0.0006(10) -0.0044(11) -0.0011(10)
C8 0.0329(14) 0.0295(12) 0.0318(11) -0.0011(9) -0.0014(10) -0.0013(10)
O4 0.0388(12) 0.0493(12) 0.0639(12) -0.0273(9) 0.0141(9) -0.0059(9)

loop_
_atom_type_symbol
_atom_type_description
_atom_type_scat_dispersion_real
_atom_type_scat_dispersion_imag
_atom_type_scat_source
C C 0.0033 0.0016 'International Tables Vol C Tables 4.2.6.8 and 6.1.1.4'
H H 0.0000 0.0000 'International Tables Vol C Tables 4.2.6.8 and 6.1.1.4'
N N 0.0061 0.0033 'International Tables Vol C Tables 4.2.6.8 and 6.1.1.4'
O O 0.0106 0.0060 'International Tables Vol C Tables 4.2.6.8 and 6.1.1.4'
Zn Zn 0.2839 1.4301 'International Tables Vol C Tables 4.2.6.8 and 6.1.1.4'

loop_
_geom_angle_atom_site_label_1
_geom_angle_atom_site_label_2
_geom_angle_atom_site_label_3
_geom_angle
_geom_angle_site_symmetry_1
_geom_angle_site_symmetry_3
O3 Zn O1 116.53(7) . .
O3 Zn N1 103.31(8) . .
O1 Zn N1 110.54(7) . .
O3 Zn N2 127.64(7) . .
O1 Zn N2 92.96(7) . .
N1 Zn N2 105.08(8) . .
C7 O1 Zn 103.60(13) . .
C8 O3 Zn 118.59(13) 4_556 .
C6 C1 C2 120.58(17) . .
C6 C1 C7 116.47(19) . .
C2 C1 C7 122.94(19) . .
C3 C2 C1 123.90(19) . .
C2 C3 C4 112.63(18) . .
C2 C3 C8 123.78(19) . .
C4 C3 C8 123.5(2) . .
C3 C4 C5 124.90(19) . .
C6 C5 C4 119.92(17) . .
C6 C5 C9 117.0(2) . .
C4 C5 C9 123.02(19) . .
C5 C6 C1 118.1(2) . .
O1 C7 O2 122.78(16) . .
O1 C7 C1 114.64(19) . .
O2 C7 C1 122.57(19) . .
O5 C9 O6 122.61(19) . .
O5 C9 C5 122.8(2) . .
O6 C9 C5 114.60(19) . .
C14 N1 C10 120.4(2) . .
C14 N1 Zn 119.32(18) . .
C10 N1 Zn 119.78(16) . .
C11 C10 N1 122.8(3) . .
C10 C11 C12 116.3(3) . .
C11 C12 C13 121.0(3) . .
C14 C13 C12 119.6(3) . .
N1 C14 C13 119.8(3) . .
C15 N2 C19 117.7(2) . .
C15 N2 Zn 119.83(18) . .
C19 N2 Zn 122.40(15) . .
N2 C15 C16 119.1(3) . .
C15 C16 C17 122.6(2) . .
C18 C17 C16 118.4(2) . .
C17 C18 C19 116.4(3) . .
C18 C19 N2 125.8(2) . .
O4 C8 O3 117.17(18) . 4_456
O4 C8 C3 123.3(2) . .
O3 C8 C3 119.50(19) 4_456 .

loop_
_geom_bond_atom_site_label_1
_geom_bond_atom_site_label_2
_geom_bond_distance
_geom_bond_site_symmetry_2
Zn O3 2.0205(17) .
Zn O1 2.0524(16) .
Zn N1 2.083(2) .
Zn N2 2.117(2) .
O1 C7 1.309(3) .
O2 C7 1.333(3) .
O3 C8 1.335(3) 4_556
O5 C9 1.215(3) .
O6 C9 1.403(3) .
C1 C6 1.426(3) .
C1 C2 1.496(3) .
C1 C7 1.5028(10) .
C2 C3 1.438(3) .
C3 C4 1.444(3) .
C3 C8 1.5096(10) .
C4 C5 1.492(3) .
C5 C6 1.414(3) .
C5 C9 1.5031(10) .
N1 C14 1.377(3) .
N1 C10 1.422(3) .
C10 C11 1.393(4) .
C11 C12 1.417(5) .
C12 C13 1.460(5) .
C13 C14 1.386(4) .
N2 C15 1.347(3) .
N2 C19 1.430(3) .
C15 C16 1.435(4) .
C16 C17 1.461(5) .
C17 C18 1.379(4) .
C18 C19 1.429(4) .
C8 O4 1.265(3) .
C8 O3 1.335(3) 4_456
